data_4000956
loop_
_publ_author_name
'Schwartz, Erik'
'Lim, Eunhee'
'Gowda, Chandrakala M.'
'Liscio, Andrea'
'Fenwick, Oliver'
'Tu, Guoli'
'Palermo, Vincenzo'
'de Gelder, Rene'
'Cornelissen, Jeroen J. L. M.'
'Van Eck, Ernst R. H.'
'Kentgens, Arno P. M.'
'Cacialli, Franco'
'Nolte, Roeland J. M.'
'Samor\`i, Paolo'
'Huck, Wilhelm T. S.'
'Rowan, Alan E.'

_publ_contact_author
;
        Prof.dr. A.E. Rowan
        Molecular Materials
        Institute for Molecules and Materials
        Radboud University Nijmegen
        Toernooiveld 1
        6525 ED Nijmegen
        The Netherlands
;
_publ_section_title
;
 Synthesis, Characterization, and Surface Initiated Polymerization of
 Carbazole Functionalized Isocyanides
;
_journal_issue 8
_journal_name_full 'Chemistry of Materials'
_journal_page_first 2597
_journal_paper_doi 10.1021/cm903664g
_journal_volume 22
_journal_year 2010
_chemical_formula_sum 'C18 H17 N3 O'
_chemical_formula_weight 291.35
_chemical_name_systematic
;
 ?
;
_space_group_IT_number 19
_symmetry_cell_setting orthorhombic
_symmetry_space_group_name_Hall 'P 2ac 2ab'
_symmetry_space_group_name_H-M 'P 21 21 21'
_atom_sites_solution_hydrogens geom
_atom_sites_solution_primary direct
_atom_sites_solution_secondary difmap
_audit_creation_date 2006-07-27
_audit_creation_method 'SHELXL, adapted and expanded'
_cell_angle_alpha 90.00
_cell_angle_beta 90.00
_cell_angle_gamma 90.00
_cell_formula_units_Z 4
_cell_length_a 9.0264(8)
_cell_length_b 9.9060(4)
_cell_length_c 16.8195(10)
_cell_measurement_reflns_used 116
_cell_measurement_temperature 208(2)
_cell_measurement_theta_max 25.000
_cell_measurement_theta_min 2.390
_cell_volume 1503.92(17)
_computing_data_collection
;
Nonius "Collect" program suite (Nonius, 1999)
;
_computing_data_reduction
;
Nonius "EvalCCD" program suite (Duisenberg, 1998)
;
_computing_molecular_graphics
;
PLATON (Spek, 2003)
;
_computing_structure_refinement 'SHELXL-97 (Sheldrick, 1997)'
_computing_structure_solution
;
CRUNCH (de Gelder et al., 1993),
;
_diffrn_ambient_temperature 208(2)
_diffrn_detector_area_resol_mean 18.4
_diffrn_measured_fraction_theta_full 0.999
_diffrn_measured_fraction_theta_max 0.999
_diffrn_measurement_device 'Nonius KappaCCD'
_diffrn_measurement_method 'area detector \f and \w scan'
_diffrn_radiation_monochromator graphite
_diffrn_radiation_source 'fine-focus sealed tube'
_diffrn_radiation_type MoK\a
_diffrn_radiation_wavelength 0.71073
_diffrn_reflns_av_R_equivalents 0.0679
_diffrn_reflns_av_sigmaI/netI 0.0603
_diffrn_reflns_limit_h_max 10
_diffrn_reflns_limit_h_min -10
_diffrn_reflns_limit_k_max 11
_diffrn_reflns_limit_k_min -11
_diffrn_reflns_limit_l_max 20
_diffrn_reflns_limit_l_min -20
_diffrn_reflns_number 26933
_diffrn_reflns_theta_full 25.00
_diffrn_reflns_theta_max 25.00
_diffrn_reflns_theta_min 2.39
_diffrn_standards_decay_% 0.000
_diffrn_standards_interval_time 0
_diffrn_standards_number 0
_exptl_absorpt_coefficient_mu 0.082
_exptl_absorpt_correction_T_max 0.998
_exptl_absorpt_correction_T_min 0.885
_exptl_absorpt_correction_type multi-scan
_exptl_absorpt_process_details 'SADABS multiscan (Sheldrick, 1996)'
_exptl_crystal_colour 'translucent very light yellow-brown'
_exptl_crystal_density_diffrn 1.287
_exptl_crystal_density_method 'not measured'
_exptl_crystal_description 'thin platelet'
_exptl_crystal_F_000 616
_exptl_crystal_size_max 0.18
_exptl_crystal_size_mid 0.15
_exptl_crystal_size_min 0.02
_refine_diff_density_max 0.141
_refine_diff_density_min -0.162
_refine_diff_density_rms 0.038
_refine_ls_abs_structure_Flack 1(2)
_refine_ls_extinction_method none
_refine_ls_goodness_of_fit_all 1.165
_refine_ls_goodness_of_fit_ref 1.165
_refine_ls_hydrogen_treatment refall
_refine_ls_matrix_type full
_refine_ls_number_parameters 267
_refine_ls_number_reflns 2640
_refine_ls_number_restraints 0
_refine_ls_restrained_S_all 1.165
_refine_ls_R_factor_all 0.0885
_refine_ls_R_factor_gt 0.0586
_refine_ls_R_factor_obs 0.0586
_refine_ls_shift/esd_max 0.000
_refine_ls_shift/esd_mean 0.000
_refine_ls_shift/su_max 0.000
_refine_ls_shift/su_mean 0.000
_refine_ls_structure_factor_coef Fsqd
_refine_ls_weighting_details
;
w=1/[\s^2^(Fo^2^)+(0.0356P)^2^+0.1064P] where P=(Fo^2^+2Fc^2^)/3
;
_refine_ls_weighting_scheme calc
_refine_ls_wR_factor_all 0.0885
_refine_ls_wR_factor_gt 0.0828
_refine_ls_wR_factor_obs 0.0828
_refine_ls_wR_factor_ref 0.0885
_reflns_number_gt 2065
_reflns_number_observed 2065
_reflns_number_total 2640
_reflns_observed_criterion >2sigma(I)
_reflns_threshold_expression >2sigma(I)
_cod_data_source_file cm903664g_si_001.cif
_cod_data_source_block ERIK14
_cod_depositor_comments
;
The following automatic conversions were performed:
'_publ_contact_autor' tag replaced with '_publ_contact_author'.

Automatic conversion script
Id: cif_correct_tags 1440 2010-10-19 06:21:57Z saulius 

The following automatic conversions were performed:

'_geom_bond_publ_flag' value 'Y' changed to 'y' according to
/home/saulius/struct/CIF-dictionaries/cif_core.dic dictionary named
'cif_core.dic' version 2.4.2 from 2011-04-26 (24
times).

'_geom_angle_publ_flag' value 'Y' changed to 'y' according
to /home/saulius/struct/CIF-dictionaries/cif_core.dic dictionary
named 'cif_core.dic' version 2.4.2 from 2011-04-26 (33 times).

Automatic conversion script
Id: cif_fix_values 1715 2011-07-08 13:25:40Z adriana 
;
_cod_database_code 4000956

loop_
_symmetry_equiv_pos_as_xyz
'x, y, z'
'x+1/2, -y+1/2, -z'
'-x, y+1/2, -z+1/2'
'-x+1/2, -y, z+1/2'

loop_
_atom_site_label
_atom_site_type_symbol
_atom_site_fract_x
_atom_site_fract_y
_atom_site_fract_z
_atom_site_U_iso_or_equiv
_atom_site_adp_type
_atom_site_occupancy
_atom_site_calc_flag
N1 N -0.4969(2) -0.7016(2) -0.14746(12) 0.0320(6) Uani 1 d
C2 C -0.4576(3) -0.5763(2) -0.11627(15) 0.0315(7) Uani 1 d
C3 C -0.5309(4) -0.4533(3) -0.12392(17) 0.0410(8) Uani 1 d
H3 H -0.625(3) -0.446(2) -0.1529(16) 0.040(8) Uiso 1 d
C4 C -0.4680(4) -0.3442(3) -0.08629(17) 0.0466(8) Uani 1 d
H4 H -0.519(3) -0.261(3) -0.0917(16) 0.048(9) Uiso 1 d
C5 C -0.3399(4) -0.3546(3) -0.04215(19) 0.0429(8) Uani 1 d
H5 H -0.291(4) -0.273(3) -0.0152(18) 0.059(9) Uiso 1 d
C6 C -0.2666(4) -0.4763(3) -0.03551(17) 0.0350(7) Uani 1 d
H6 H -0.179(3) -0.483(2) -0.0036(16) 0.037(8) Uiso 1 d
C7 C -0.3251(3) -0.5897(2) -0.07342(16) 0.0287(7) Uani 1 d
C8 C -0.2806(3) -0.7288(2) -0.08004(15) 0.0264(7) Uani 1 d
C9 C -0.1583(3) -0.8008(3) -0.05320(15) 0.0324(7) Uani 1 d
H9 H -0.087(3) -0.757(2) -0.0242(13) 0.020(7) Uiso 1 d
C10 C -0.1489(4) -0.9365(3) -0.07065(17) 0.0383(8) Uani 1 d
H10 H -0.062(3) -0.986(3) -0.0531(15) 0.040(8) Uiso 1 d
C11 C -0.2589(4) -1.0002(3) -0.11425(17) 0.0374(8) Uani 1 d
H11 H -0.253(3) -1.091(3) -0.1299(14) 0.034(7) Uiso 1 d
C12 C -0.3814(3) -0.9312(3) -0.14222(16) 0.0344(7) Uani 1 d
H12 H -0.455(3) -0.974(2) -0.1707(14) 0.031(8) Uiso 1 d
C13 C -0.3893(3) -0.7945(2) -0.12502(15) 0.0291(6) Uani 1 d
C14 C -0.6235(3) -0.7317(3) -0.19794(17) 0.0360(7) Uani 1 d
H14A H -0.646(2) -0.650(2) -0.2289(14) 0.027(6) Uiso 1 d
H14B H -0.595(3) -0.802(2) -0.2362(16) 0.044(8) Uiso 1 d
C15 C -0.7586(3) -0.7747(3) -0.15064(17) 0.0397(8) Uani 1 d
H15A H -0.786(3) -0.701(3) -0.1168(16) 0.048(8) Uiso 1 d
H15B H -0.735(3) -0.852(3) -0.1147(16) 0.043(7) Uiso 1 d
N16 N -0.8791(2) -0.8146(2) -0.20289(14) 0.0343(6) Uani 1 d
H16 H -0.900(3) -0.903(3) -0.2105(17) 0.047(9) Uiso 1 d
C17 C -0.9720(3) -0.7246(3) -0.23561(15) 0.0310(7) Uani 1 d
O18 O -0.9586(2) -0.60306(17) -0.22828(12) 0.0443(5) Uani 1 d
C19 C -1.0923(3) -0.7888(2) -0.28573(16) 0.0290(7) Uani 1 d
H19 H -1.133(3) -0.865(2) -0.2580(13) 0.029(7) Uiso 1 d
C20 C -1.0339(4) -0.8328(3) -0.36593(18) 0.0411(8) Uani 1 d
H20A H -1.111(3) -0.875(3) -0.3975(17) 0.049(9) Uiso 1 d
H20B H -0.991(3) -0.749(3) -0.3954(16) 0.051(8) Uiso 1 d
H20C H -0.949(3) -0.896(3) -0.3545(16) 0.052(8) Uiso 1 d
N21 N -1.2085(3) -0.6928(2) -0.29589(13) 0.0380(6) Uani 1 d
C22 C -1.2967(4) -0.6109(3) -0.3045(2) 0.0562(10) Uani 1 d

loop_
_atom_site_aniso_label
_atom_site_aniso_U_11
_atom_site_aniso_U_22
_atom_site_aniso_U_33
_atom_site_aniso_U_23
_atom_site_aniso_U_13
_atom_site_aniso_U_12
N1 0.0223(14) 0.0404(13) 0.0333(12) 0.0010(10) -0.0052(10) -0.0010(12)
C2 0.0319(18) 0.0333(16) 0.0293(15) 0.0028(12) 0.0063(14) 0.0008(14)
C3 0.038(2) 0.0476(19) 0.0373(19) 0.0069(14) 0.0040(16) 0.0108(17)
C4 0.059(3) 0.0358(19) 0.0449(19) 0.0072(15) 0.0167(18) 0.0099(19)
C5 0.049(2) 0.0338(17) 0.0454(19) -0.0004(14) 0.0162(18) -0.0047(17)
C6 0.039(2) 0.0364(18) 0.0297(17) 0.0011(13) 0.0040(16) -0.0050(15)
C7 0.0242(17) 0.0356(16) 0.0264(15) 0.0027(12) 0.0034(13) -0.0032(14)
C8 0.0232(18) 0.0315(15) 0.0244(14) 0.0028(11) 0.0014(13) -0.0017(13)
C9 0.0296(19) 0.0376(17) 0.0300(16) 0.0013(13) -0.0039(14) -0.0093(15)
C10 0.037(2) 0.042(2) 0.0361(17) 0.0036(14) -0.0036(15) 0.0070(17)
C11 0.044(2) 0.0305(16) 0.0379(18) -0.0006(13) 0.0023(17) -0.0006(15)
C12 0.0313(19) 0.0398(18) 0.0321(17) -0.0035(14) -0.0002(14) -0.0050(16)
C13 0.0238(16) 0.0365(15) 0.0271(15) 0.0027(12) 0.0032(12) 0.0010(14)
C14 0.0296(19) 0.0475(18) 0.0308(16) 0.0045(15) -0.0034(14) 0.0009(15)
C15 0.034(2) 0.0510(19) 0.0341(18) 0.0046(16) -0.0004(15) -0.0026(17)
N16 0.0259(15) 0.0315(14) 0.0456(15) 0.0056(11) -0.0078(11) -0.0015(12)
C17 0.0259(17) 0.0316(16) 0.0356(16) 0.0035(12) 0.0066(13) -0.0016(14)
O18 0.0431(13) 0.0251(10) 0.0646(14) -0.0037(8) -0.0038(11) -0.0032(9)
C19 0.0265(17) 0.0211(13) 0.0395(17) 0.0069(12) -0.0010(13) 0.0008(13)
C20 0.036(2) 0.0437(18) 0.0433(19) 0.0003(16) -0.0048(17) -0.0022(17)
N21 0.0306(15) 0.0310(13) 0.0523(16) 0.0047(11) -0.0024(12) 0.0017(13)
C22 0.053(3) 0.047(2) 0.068(2) 0.0040(17) -0.0053(19) 0.0045(19)

loop_
_atom_type_symbol
_atom_type_description
_atom_type_scat_dispersion_real
_atom_type_scat_dispersion_imag
_atom_type_scat_source
C C 0.0033 0.0016 'International Tables Vol C Tables 4.2.6.8 and 6.1.1.4'
H H 0.0000 0.0000 'International Tables Vol C Tables 4.2.6.8 and 6.1.1.4'
N N 0.0061 0.0033 'International Tables Vol C Tables 4.2.6.8 and 6.1.1.4'
O O 0.0106 0.0060 'International Tables Vol C Tables 4.2.6.8 and 6.1.1.4'

loop_
_geom_angle_atom_site_label_1
_geom_angle_atom_site_label_2
_geom_angle_atom_site_label_3
_geom_angle
_geom_angle_publ_flag
C13 N1 C2 108.0(2) y
C13 N1 C14 124.9(2) y
C2 N1 C14 127.0(2) y
C3 C2 N1 128.6(3) y
C3 C2 C7 122.3(3) y
N1 C2 C7 109.1(2) y
C4 C3 C2 116.7(3) y
C3 C4 C5 122.4(3) y
C4 C5 C6 120.8(3) y
C5 C6 C7 119.0(3) y
C6 C7 C2 118.8(2) y
C6 C7 C8 134.4(3) y
C2 C7 C8 106.8(2) y
C9 C8 C13 119.6(2) y
C9 C8 C7 133.5(2) y
C13 C8 C7 106.9(2) y
C10 C9 C8 118.7(3) y
C9 C10 C11 120.9(3) y
C12 C11 C10 121.9(3) y
C11 C12 C13 116.9(3) y
C12 C13 N1 128.7(2) y
C12 C13 C8 122.1(3) y
N1 C13 C8 109.2(2) y
N1 C14 C15 112.5(2) y
N16 C15 C14 111.1(2) y
C17 N16 C15 122.4(2) y
O18 C17 N16 123.6(3) y
O18 C17 C19 122.9(2) y
N16 C17 C19 113.4(2) y
N21 C19 C20 110.0(2) y
N21 C19 C17 108.3(2) y
C20 C19 C17 111.6(2) y
C22 N21 C19 176.6(3) y

loop_
_geom_bond_atom_site_label_1
_geom_bond_atom_site_label_2
_geom_bond_distance
_geom_bond_publ_flag
N1 C13 1.390(3) y
N1 C2 1.393(3) y
N1 C14 1.455(3) y
C2 C3 1.393(4) y
C2 C7 1.402(4) y
C3 C4 1.375(4) y
C4 C5 1.378(4) y
C5 C6 1.380(4) y
C6 C7 1.396(4) y
C7 C8 1.440(3) y
C8 C9 1.390(4) y
C8 C13 1.400(3) y
C9 C10 1.379(4) y
C10 C11 1.386(4) y
C11 C12 1.383(4) y
C12 C13 1.386(3) y
C14 C15 1.517(4) y
C15 N16 1.453(4) y
N16 C17 1.342(3) y
C17 O18 1.216(3) y
C17 C19 1.514(4) y
C19 N21 1.426(3) y
C19 C20 1.513(4) y
N21 C22 1.146(4) y

loop_
_geom_hbond_atom_site_label_D
_geom_hbond_atom_site_label_H
_geom_hbond_atom_site_label_A
_geom_hbond_distance_DH
_geom_hbond_distance_HA
_geom_hbond_distance_DA
_geom_hbond_angle_DHA
_geom_hbond_site_symmetry_A
N16 H16 O18 0.90(3) 2.57(3) 3.414(3) 155(2) 3_344
